data_2215645
loop_
_publ_author_name
'Dehua Zhang'
'Xiaoyan Zhang'
'Yang Liu'

_publ_section_title
;(Z)-Ethyl
 3-(4-chloro-3-ethyl-1-methyl-1<i>H</i>-pyrazole-5-carboxamido)-2-cyano-3-(4-fluorophenyl)acrylate
;
_journal_coeditor_code RZ2156
_journal_issue 10
_journal_name_full 'Acta Crystallographica Section E'
_journal_page_first o4051
_journal_page_last o4051
_journal_paper_doi 10.1107/S1600536807042699
_journal_volume 63
_journal_year 2007
_chemical_formula_iupac 'C19 H18 Cl F N4 O3'
_chemical_formula_moiety 'C19 H18 Cl F N4 O3'
_chemical_formula_sum 'C19 H18 Cl F N4 O3'
_chemical_formula_weight 404.82
_chemical_name_systematic
;
(Z)-Ethyl 3-(4-chloro-3-ethyl-1-methyl-1H-pyrazole-5-carboxamido)-
2-cyano-3-(4-fluorophenyl)acrylate
;
_space_group_IT_number 14
_symmetry_cell_setting monoclinic
_symmetry_space_group_name_Hall '-P 2ybc'
_symmetry_space_group_name_H-M 'P 1 21/c 1'
_atom_sites_solution_hydrogens geom
_atom_sites_solution_primary direct
_atom_sites_solution_secondary difmap
_audit_creation_method SHELXL-97
_cell_angle_alpha 90.00
_cell_angle_beta 109.885(2)
_cell_angle_gamma 90.00
_cell_formula_units_Z 4
_cell_length_a 8.7594(7)
_cell_length_b 28.192(3)
_cell_length_c 8.5160(8)
_cell_measurement_reflns_used 1853
_cell_measurement_temperature 294(2)
_cell_measurement_theta_max 19.38
_cell_measurement_theta_min 2.47
_cell_volume 1977.6(3)
_computing_cell_refinement 'SAINT (Bruker, 1999)'
_computing_data_collection 'SMART (Bruker, 1998)'
_computing_data_reduction 'SAINT (Bruker, 1999)'
_computing_molecular_graphics 'SHELXTL (Bruker, 2001)'
_computing_publication_material 'SHELXTL (Bruker, 2001)'
_computing_structure_refinement 'SHELXL97 (Sheldrick, 1997)'
_computing_structure_solution 'SHELXS97 (Sheldrick, 1997)'
_diffrn_ambient_temperature 294(2)
_diffrn_measured_fraction_theta_full 0.999
_diffrn_measured_fraction_theta_max 0.999
_diffrn_measurement_device_type 'Bruker SMART 1000 CCD area-detector'
_diffrn_measurement_method '\f and \w'
_diffrn_radiation_monochromator graphite
_diffrn_radiation_source 'fine-focus sealed tube'
_diffrn_radiation_type MoK\a
_diffrn_radiation_wavelength 0.71073
_diffrn_reflns_av_R_equivalents 0.1227
_diffrn_reflns_av_sigmaI/netI 0.1177
_diffrn_reflns_limit_h_max 10
_diffrn_reflns_limit_h_min -10
_diffrn_reflns_limit_k_max 34
_diffrn_reflns_limit_k_min -34
_diffrn_reflns_limit_l_max 9
_diffrn_reflns_limit_l_min -10
_diffrn_reflns_number 20334
_diffrn_reflns_theta_full 25.99
_diffrn_reflns_theta_max 25.99
_diffrn_reflns_theta_min 1.44
_diffrn_standards_decay_% 0
_diffrn_standards_number 0
_exptl_absorpt_coefficient_mu 0.230
_exptl_absorpt_correction_type none
_exptl_crystal_colour colourless
_exptl_crystal_density_diffrn 1.360
_exptl_crystal_density_method 'not measured'
_exptl_crystal_description plate
_exptl_crystal_F_000 840
_exptl_crystal_size_max 0.20
_exptl_crystal_size_mid 0.10
_exptl_crystal_size_min 0.04
_refine_diff_density_max 0.253
_refine_diff_density_min -0.334
_refine_ls_extinction_method none
_refine_ls_goodness_of_fit_ref 0.906
_refine_ls_hydrogen_treatment mixed
_refine_ls_matrix_type full
_refine_ls_number_parameters 259
_refine_ls_number_reflns 3888
_refine_ls_number_restraints 0
_refine_ls_restrained_S_all 0.906
_refine_ls_R_factor_all 0.1437
_refine_ls_R_factor_gt 0.0612
_refine_ls_shift/su_max 0.000
_refine_ls_shift/su_mean 0.000
_refine_ls_structure_factor_coef Fsqd
_refine_ls_weighting_details 'calc w=1/[\s^2^(Fo^2^)+(0.058P)^2^] where P=(Fo^2^+2Fc^2^)/3'
_refine_ls_weighting_scheme calc
_refine_ls_wR_factor_gt 0.1227
_refine_ls_wR_factor_ref 0.1448
_reflns_number_gt 1860
_reflns_number_total 3888
_reflns_threshold_expression I>2\s(I)
_cod_data_source_file rz2156.cif
_cod_data_source_block I
_cod_original_sg_symbol_H-M 'P 21/c'
_cod_database_code 2215645
_cod_database_fobs_code 2215645

loop_
_symmetry_equiv_pos_as_xyz
'x, y, z'
'-x, y+1/2, -z+1/2'
'-x, -y, -z'
'x, -y-1/2, z-1/2'

loop_
_atom_site_type_symbol
_atom_site_label
_atom_site_fract_x
_atom_site_fract_y
_atom_site_fract_z
_atom_site_U_iso_or_equiv
_atom_site_adp_type
_atom_site_calc_flag
_atom_site_refinement_flags
_atom_site_occupancy
C C1 0.0303(4) 0.12352(12) 0.9437(5) 0.0510(9) Uani d . 1
C C2 0.0405(4) 0.10853(13) 0.7953(5) 0.0628(11) Uani d . 1
H H2 -0.0412 0.0903 0.7216 0.075 Uiso calc R 1
C C3 0.1765(4) 0.12135(11) 0.7589(4) 0.0499(9) Uani d . 1
H H3 0.1875 0.1114 0.6591 0.060 Uiso calc R 1
C C4 0.2981(4) 0.14907(10) 0.8698(4) 0.0355(8) Uani d . 1
C C5 0.2811(4) 0.16295(11) 1.0175(4) 0.0435(8) Uani d . 1
H H5 0.3615 0.1813 1.0924 0.052 Uiso calc R 1
C C6 0.1457(4) 0.14992(11) 1.0563(4) 0.0508(9) Uani d . 1
H H6 0.1342 0.1590 1.1566 0.061 Uiso calc R 1
C C7 0.4382(3) 0.16452(11) 0.8228(4) 0.0364(8) Uani d . 1
C C8 0.4831(4) 0.21105(11) 0.8269(4) 0.0393(8) Uani d . 1
C C9 0.3873(4) 0.24705(13) 0.8674(4) 0.0500(9) Uani d . 1
C C10 0.6234(4) 0.22698(12) 0.7842(4) 0.0496(9) Uani d . 1
C C11 0.7833(5) 0.29406(14) 0.7680(6) 0.0852(14) Uani d . 1
H H11A 0.8090 0.2754 0.6845 0.102 Uiso calc R 1
H H11B 0.7593 0.3262 0.7265 0.102 Uiso calc R 1
C C12 0.9218(6) 0.29404(18) 0.9250(7) 0.1152(19) Uani d . 1
H H12A 0.8934 0.3111 1.0087 0.173 Uiso calc R 1
H H12B 1.0131 0.3091 0.9076 0.173 Uiso calc R 1
H H12C 0.9495 0.2620 0.9612 0.173 Uiso calc R 1
C C13 0.5356(4) 0.08297(11) 0.7983(4) 0.0419(8) Uani d . 1
C C14 0.6074(3) 0.05767(10) 0.6913(4) 0.0368(8) Uani d . 1
C C15 0.6086(4) 0.06716(10) 0.5305(4) 0.0420(8) Uani d . 1
C C16 0.6972(4) 0.03064(12) 0.4911(4) 0.0474(9) Uani d . 1
C C17 0.7410(5) 0.02500(13) 0.3371(4) 0.0622(11) Uani d . 1
H H17A 0.6468 0.0320 0.2399 0.075 Uiso calc R 1
H H17B 0.7720 -0.0077 0.3285 0.075 Uiso calc R 1
C C18 0.8792(5) 0.05739(14) 0.3384(5) 0.0823(13) Uani d . 1
H H18A 0.8501 0.0897 0.3500 0.123 Uiso calc R 1
H H18B 0.9005 0.0539 0.2356 0.123 Uiso calc R 1
H H18C 0.9747 0.0492 0.4304 0.123 Uiso calc R 1
C C19 0.7339(4) -0.00981(12) 0.8945(4) 0.0601(10) Uani d . 1
H H19A 0.7329 -0.0433 0.8734 0.090 Uiso calc R 1
H H19B 0.6562 -0.0026 0.9480 0.090 Uiso calc R 1
H H19C 0.8402 -0.0005 0.9659 0.090 Uiso calc R 1
Cl Cl1 0.51799(13) 0.11280(3) 0.40193(12) 0.0750(4) Uani d . 1
F F1 -0.1038(2) 0.11074(8) 0.9808(3) 0.0846(7) Uani d . 1
N N1 0.3149(4) 0.27709(11) 0.8997(4) 0.0712(10) Uani d . 1
N N2 0.5170(3) 0.13141(9) 0.7615(4) 0.0487(8) Uani d . 1
N N3 0.6914(3) 0.01611(9) 0.7359(3) 0.0437(7) Uani d . 1
N N4 0.7463(3) 0.00016(9) 0.6167(4) 0.0500(7) Uani d . 1
O O1 0.7110(3) 0.20129(8) 0.7383(3) 0.0681(8) Uani d . 1
O O2 0.6422(3) 0.27364(8) 0.7995(3) 0.0695(8) Uani d . 1
O O3 0.4979(3) 0.06497(8) 0.9086(3) 0.0570(7) Uani d . 1
H H2A 0.584(4) 0.1442(11) 0.718(4) 0.068 Uiso d . 1

loop_
_atom_site_aniso_label
_atom_site_aniso_U_11
_atom_site_aniso_U_22
_atom_site_aniso_U_33
_atom_site_aniso_U_12
_atom_site_aniso_U_13
_atom_site_aniso_U_23
C1 0.035(2) 0.062(2) 0.060(3) -0.0047(18) 0.021(2) 0.012(2)
C2 0.043(2) 0.082(3) 0.056(3) -0.017(2) 0.008(2) -0.006(2)
C3 0.044(2) 0.064(2) 0.043(2) -0.0017(18) 0.0162(18) -0.0029(18)
C4 0.0298(18) 0.0344(17) 0.044(2) 0.0045(14) 0.0148(16) 0.0057(15)
C5 0.044(2) 0.0418(19) 0.048(2) -0.0061(16) 0.0203(17) -0.0018(16)
C6 0.048(2) 0.057(2) 0.053(2) -0.0006(18) 0.025(2) 0.0019(19)
C7 0.0335(18) 0.0372(19) 0.039(2) 0.0045(15) 0.0138(16) 0.0015(15)
C8 0.0377(19) 0.0390(19) 0.044(2) -0.0014(15) 0.0175(16) 0.0023(15)
C9 0.052(2) 0.042(2) 0.065(3) -0.0062(18) 0.032(2) 0.0070(19)
C10 0.047(2) 0.045(2) 0.061(3) -0.0047(18) 0.024(2) -0.0002(18)
C11 0.083(3) 0.071(3) 0.125(4) -0.033(2) 0.066(3) -0.018(3)
C12 0.075(4) 0.151(5) 0.134(5) -0.038(3) 0.055(4) -0.020(4)
C13 0.0326(19) 0.045(2) 0.050(2) -0.0013(15) 0.0154(17) -0.0003(18)
C14 0.0333(18) 0.0344(18) 0.044(2) -0.0032(15) 0.0141(16) -0.0027(16)
C15 0.0384(19) 0.0382(19) 0.048(2) -0.0033(15) 0.0123(17) 0.0059(17)
C16 0.049(2) 0.045(2) 0.049(2) -0.0045(17) 0.0190(18) -0.0056(18)
C17 0.077(3) 0.063(2) 0.057(3) -0.004(2) 0.035(2) -0.011(2)
C18 0.093(3) 0.095(3) 0.078(3) -0.007(3) 0.053(3) -0.008(3)
C19 0.073(3) 0.053(2) 0.059(2) 0.0189(19) 0.028(2) 0.022(2)
Cl1 0.0929(8) 0.0713(7) 0.0610(7) 0.0272(6) 0.0263(6) 0.0243(5)
F1 0.0501(13) 0.125(2) 0.0863(17) -0.0232(13) 0.0327(12) 0.0097(14)
N1 0.080(2) 0.051(2) 0.101(3) 0.0108(18) 0.054(2) 0.0082(19)
N2 0.0528(19) 0.0356(17) 0.072(2) -0.0037(14) 0.0398(16) 0.0049(15)
N3 0.0450(17) 0.0389(16) 0.0499(18) 0.0085(13) 0.0195(14) 0.0048(14)
N4 0.0513(18) 0.0445(17) 0.0588(19) 0.0021(14) 0.0246(16) -0.0079(16)
O1 0.0695(18) 0.0550(16) 0.104(2) -0.0085(14) 0.0615(17) -0.0030(15)
O2 0.0747(18) 0.0477(15) 0.107(2) -0.0216(13) 0.0577(17) -0.0145(14)
O3 0.0658(17) 0.0533(15) 0.0635(17) 0.0070(12) 0.0370(15) 0.0107(13)

loop_
_atom_type_symbol
_atom_type_description
_atom_type_scat_dispersion_real
_atom_type_scat_dispersion_imag
_atom_type_scat_source
C C 0.0033 0.0016 'International Tables Vol C Tables 4.2.6.8 and 6.1.1.4'
H H 0.0000 0.0000 'International Tables Vol C Tables 4.2.6.8 and 6.1.1.4'
N N 0.0061 0.0033 'International Tables Vol C Tables 4.2.6.8 and 6.1.1.4'
O O 0.0106 0.0060 'International Tables Vol C Tables 4.2.6.8 and 6.1.1.4'
F F 0.0171 0.0103 'International Tables Vol C Tables 4.2.6.8 and 6.1.1.4'
Cl Cl 0.1484 0.1585 'International Tables Vol C Tables 4.2.6.8 and 6.1.1.4'

loop_
_geom_angle_atom_site_label_1
_geom_angle_atom_site_label_2
_geom_angle_atom_site_label_3
_geom_angle
C6 C1 C2 123.9(3)
C6 C1 F1 118.4(3)
C2 C1 F1 117.7(3)
C1 C2 C3 117.5(3)
C1 C2 H2 121.2
C3 C2 H2 121.2
C2 C3 C4 120.9(3)
C2 C3 H3 119.6
C4 C3 H3 119.6
C5 C4 C3 118.9(3)
C5 C4 C7 121.5(3)
C3 C4 C7 119.6(3)
C4 C5 C6 120.8(3)
C4 C5 H5 119.6
C6 C5 H5 119.6
C1 C6 C5 118.1(3)
C1 C6 H6 121.0
C5 C6 H6 121.0
N2 C7 C8 119.2(3)
N2 C7 C4 118.4(3)
C8 C7 C4 122.2(3)
C7 C8 C9 120.0(3)
C7 C8 C10 123.1(3)
C9 C8 C10 116.9(3)
N1 C9 C8 177.4(4)
O1 C10 O2 123.5(3)
O1 C10 C8 125.0(3)
O2 C10 C8 111.5(3)
C12 C11 O2 108.7(4)
C12 C11 H11A 110.0
O2 C11 H11A 110.0
C12 C11 H11B 110.0
O2 C11 H11B 110.0
H11A C11 H11B 108.3
C11 C12 H12A 109.5
C11 C12 H12B 109.5
H12A C12 H12B 109.5
C11 C12 H12C 109.5
H12A C12 H12C 109.5
H12B C12 H12C 109.5
O3 C13 N2 122.9(3)
O3 C13 C14 124.8(3)
N2 C13 C14 112.3(3)
N3 C14 C15 104.7(3)
N3 C14 C13 123.4(3)
C15 C14 C13 131.8(3)
C16 C15 C14 106.5(3)
C16 C15 Cl1 125.3(3)
C14 C15 Cl1 128.1(3)
N4 C16 C15 109.8(3)
N4 C16 C17 122.0(3)
C15 C16 C17 128.2(3)
C16 C17 C18 111.9(3)
C16 C17 H17A 109.2
C18 C17 H17A 109.2
C16 C17 H17B 109.2
C18 C17 H17B 109.2
H17A C17 H17B 107.9
C17 C18 H18A 109.5
C17 C18 H18B 109.5
H18A C18 H18B 109.5
C17 C18 H18C 109.5
H18A C18 H18C 109.5
H18B C18 H18C 109.5
N3 C19 H19A 109.5
N3 C19 H19B 109.5
H19A C19 H19B 109.5
N3 C19 H19C 109.5
H19A C19 H19C 109.5
H19B C19 H19C 109.5
C7 N2 C13 128.1(3)
C7 N2 H2A 112(2)
C13 N2 H2A 117(2)
N4 N3 C14 112.0(3)
N4 N3 C19 119.1(3)
C14 N3 C19 128.8(3)
C16 N4 N3 107.0(3)
C10 O2 C11 117.1(3)

loop_
_geom_bond_atom_site_label_1
_geom_bond_atom_site_label_2
_geom_bond_distance
C1 C6 1.354(4)
C1 C2 1.364(5)
C1 F1 1.365(3)
C2 C3 1.377(4)
C2 H2 0.9300
C3 C4 1.398(4)
C3 H3 0.9300
C4 C5 1.373(4)
C4 C7 1.480(4)
C5 C6 1.385(4)
C5 H5 0.9300
C6 H6 0.9300
C7 N2 1.366(4)
C7 C8 1.366(4)
C8 C9 1.432(5)
C8 C10 1.465(4)
C9 N1 1.146(4)
C10 O1 1.213(4)
C10 O2 1.326(4)
C11 C12 1.468(6)
C11 O2 1.469(4)
C11 H11A 0.9700
C11 H11B 0.9700
C12 H12A 0.9600
C12 H12B 0.9600
C12 H12C 0.9600
C13 O3 1.208(4)
C13 N2 1.398(4)
C13 C14 1.458(4)
C14 N3 1.367(4)
C14 C15 1.399(4)
C15 C16 1.397(4)
C15 Cl1 1.701(3)
C16 N4 1.325(4)
C16 C17 1.495(5)
C17 C18 1.513(5)
C17 H17A 0.9700
C17 H17B 0.9700
C18 H18A 0.9600
C18 H18B 0.9600
C18 H18C 0.9600
C19 N3 1.468(4)
C19 H19A 0.9600
C19 H19B 0.9600
C19 H19C 0.9600
N2 H2A 0.87(3)
N3 N4 1.340(3)

loop_
_geom_hbond_atom_site_label_D
_geom_hbond_atom_site_label_H
_geom_hbond_atom_site_label_A
_geom_hbond_distance_DH
_geom_hbond_distance_HA
_geom_hbond_distance_DA
_geom_hbond_angle_DHA
C19 H19B O3 0.96 2.31 2.983(4) 126.2
N2 H2A O1 0.87(3) 1.93(3) 2.653(3) 139(3)
N2 H2A Cl1 0.87(3) 2.70(3) 3.110(3) 110(3)

loop_
_geom_torsion_atom_site_label_1
_geom_torsion_atom_site_label_2
_geom_torsion_atom_site_label_3
_geom_torsion_atom_site_label_4
_geom_torsion
C6 C1 C2 C3 -0.2(6)
F1 C1 C2 C3 -179.7(3)
C1 C2 C3 C4 -0.6(5)
C2 C3 C4 C5 0.8(5)
C2 C3 C4 C7 -176.6(3)
C3 C4 C5 C6 -0.2(5)
C7 C4 C5 C6 177.1(3)
C2 C1 C6 C5 0.8(5)
F1 C1 C6 C5 -179.7(3)
C4 C5 C6 C1 -0.6(5)
C5 C4 C7 N2 134.2(3)
C3 C4 C7 N2 -48.5(4)
C5 C4 C7 C8 -50.8(4)
C3 C4 C7 C8 126.5(3)
N2 C7 C8 C9 170.9(3)
C4 C7 C8 C9 -4.0(5)
N2 C7 C8 C10 -6.4(5)
C4 C7 C8 C10 178.7(3)
C7 C8 C10 O1 1.6(6)
C9 C8 C10 O1 -175.8(3)
C7 C8 C10 O2 -179.4(3)
C9 C8 C10 O2 3.3(4)
O3 C13 C14 N3 -23.6(5)
N2 C13 C14 N3 155.2(3)
O3 C13 C14 C15 155.3(3)
N2 C13 C14 C15 -25.8(5)
N3 C14 C15 C16 -1.2(3)
C13 C14 C15 C16 179.7(3)
N3 C14 C15 Cl1 177.4(2)
C13 C14 C15 Cl1 -1.7(5)
C14 C15 C16 N4 0.7(4)
Cl1 C15 C16 N4 -177.9(2)
C14 C15 C16 C17 -177.0(3)
Cl1 C15 C16 C17 4.3(5)
N4 C16 C17 C18 -100.9(4)
C15 C16 C17 C18 76.6(5)
C8 C7 N2 C13 154.6(3)
C4 C7 N2 C13 -30.3(5)
O3 C13 N2 C7 -9.2(5)
C14 C13 N2 C7 171.9(3)
C15 C14 N3 N4 1.3(3)
C13 C14 N3 N4 -179.5(3)
C15 C14 N3 C19 177.4(3)
C13 C14 N3 C19 -3.4(5)
C15 C16 N4 N3 0.1(4)
C17 C16 N4 N3 178.0(3)
C14 N3 N4 C16 -0.9(3)
C19 N3 N4 C16 -177.4(3)
O1 C10 O2 C11 -3.8(6)
C8 C10 O2 C11 177.2(3)
C12 C11 O2 C10 -88.6(4)

loop_
_cod_related_entry_id
_cod_related_entry_database
_cod_related_entry_code
1 ChemSpider 30655339
